data_2004945
loop_
_publ_author_name
'Lu, Z.-L.'
'Duan, C.-Y.'
'Tian, Y.-P.'
'You, X.-Z.'
'Fun, H.-K.'
'Sivakumar, K.'

_publ_section_title
;
 <i>p</i>-Nitrobenzaldehyde Nicotinoylhydrazone Monohydrate
;
_journal_issue 6
_journal_name_full 'Acta Crystallographica Section C'
_journal_page_first 1507
_journal_page_last 1509
_journal_paper_doi 10.1107/S0108270195016702
_journal_volume 52
_journal_year 1996
_chemical_formula_moiety 'C13 H10 N4 O3,H2 O1'
_chemical_formula_sum 'C13 H12 N4 O4'
_chemical_formula_weight 288.27
_chemical_name_systematic
;
p-Nitrobenzaldehyde Nictonylhydrazone Monohydrate.
;
_space_group_IT_number 2
_symmetry_cell_setting triclinic
_symmetry_space_group_name_Hall '-P 1'
_symmetry_space_group_name_H-M 'P -1'
_audit_creation_method SHELXL
_cell_angle_alpha 94.020(10)
_cell_angle_beta 92.190(10)
_cell_angle_gamma 91.660(10)
_cell_formula_units_Z 2
_cell_length_a 6.4170(10)
_cell_length_b 8.3780(10)
_cell_length_c 12.503(2)
_cell_measurement_reflns_used 25
_cell_measurement_temperature 293(2)
_cell_measurement_theta_max 25
_cell_measurement_theta_min 8
_cell_volume 669.70(17)
_computing_cell_refinement XSCANS
_computing_data_collection 'XSCANS (Siemens, 1994)'
_computing_data_reduction XSCANS
_computing_molecular_graphics SHELXTL/PC
_computing_publication_material SHELXL93
_computing_structure_refinement 'SHELXL93 (Sheldrick, 1993)'
_computing_structure_solution 'SHELXTL/PC (Sheldrick, 1990)'
_diffrn_ambient_temperature 293(2)
_diffrn_measurement_device 'Siemens P4 diffractometer'
_diffrn_measurement_method \q/2\q
_diffrn_radiation_monochromator graphite
_diffrn_radiation_source 'fine-focus sealed tube'
_diffrn_radiation_type MoK\a
_diffrn_radiation_wavelength 0.71073
_diffrn_reflns_av_R_equivalents 0.0175
_diffrn_reflns_av_sigmaI/netI 0.0250
_diffrn_reflns_limit_h_max 8
_diffrn_reflns_limit_h_min -1
_diffrn_reflns_limit_k_max 10
_diffrn_reflns_limit_k_min -10
_diffrn_reflns_limit_l_max 16
_diffrn_reflns_limit_l_min -16
_diffrn_reflns_number 3889
_diffrn_reflns_theta_max 27.50
_diffrn_reflns_theta_min 1.63
_diffrn_standards_decay_% <3
_diffrn_standards_interval_count 97
_diffrn_standards_number 3
_exptl_absorpt_coefficient_mu 0.109
_exptl_absorpt_correction_type none
_exptl_crystal_colour 'Light yellow'
_exptl_crystal_density_diffrn 1.430
_exptl_crystal_description Needle
_exptl_crystal_F_000 300
_exptl_crystal_size_max 0.58
_exptl_crystal_size_mid 0.30
_exptl_crystal_size_min 0.26
_refine_diff_density_max 0.216
_refine_diff_density_min -0.243
_refine_ls_extinction_method none
_refine_ls_goodness_of_fit_all 1.108
_refine_ls_goodness_of_fit_obs 1.220
_refine_ls_hydrogen_treatment refall
_refine_ls_matrix_type full
_refine_ls_number_parameters 238
_refine_ls_number_reflns 3071
_refine_ls_number_restraints 0
_refine_ls_restrained_S_all 1.108
_refine_ls_restrained_S_obs 1.220
_refine_ls_R_factor_all 0.0624
_refine_ls_R_factor_obs 0.0486
_refine_ls_shift/esd_max 0.000
_refine_ls_shift/esd_mean 0.000
_refine_ls_structure_factor_coef Fsqd
_refine_ls_weighting_details 'w = 1/[\s^2^(Fo^2^)+(0.0946P)^2^+0.0238P] where P=(Fo^2^+2Fc^2^)/3'
_refine_ls_weighting_scheme calc
_refine_ls_wR_factor_all 0.1599
_refine_ls_wR_factor_obs 0.1492
_reflns_number_observed 2263
_reflns_number_total 3071
_reflns_observed_criterion >2sigma(I)
_cod_data_source_file as1222.cif
_cod_data_source_block lg25
_cod_depositor_comments
;
The following automatic conversions were performed:
'_symmetry_cell_setting' value 'Triclinic' changed to 'triclinic'
according to '/home/saulius/struct/CIF-dictionaries/cif_core.dic'
dictionary named 'cif_core.dic' version 2.4.1 from 2010-06-29.

Automatic conversion script
Id: cif_fix_enum 1527 2010-12-29 10:47:43Z saulius 

The following automatic conversions were performed:

'_symmetry_cell_setting' value 'Triclinic' changed to 'triclinic'
according to /home/saulius/struct/CIF-dictionaries/cif_core.dic
dictionary named 'cif_core.dic' version 2.4.1 from
2010-06-29.

'_exptl_absorpt_correction_type' value 'None' changed to
'none' according to
/home/saulius/struct/CIF-dictionaries/cif_core.dic dictionary named
'cif_core.dic' version 2.4.1 from 2010-06-29.

'_geom_bond_publ_flag'
value 'Yes' changed to 'yes' according to
/home/saulius/struct/CIF-dictionaries/cif_core.dic dictionary named
'cif_core.dic' version 2.4.1 from 2010-06-29 (9
times).

'_geom_bond_publ_flag' value 'No' changed to 'no' according
to /home/saulius/struct/CIF-dictionaries/cif_core.dic dictionary
named 'cif_core.dic' version 2.4.1 from 2010-06-29 (12
times).

'_geom_angle_publ_flag' value 'Yes' changed to 'yes'
according to /home/saulius/struct/CIF-dictionaries/cif_core.dic
dictionary named 'cif_core.dic' version 2.4.1 from 2010-06-29 (6
times).

Automatic conversion script
Id: cif_fix_values 1715 2011-07-08 13:25:40Z adriana 

The following automatic conversions were performed:

'_refine_ls_weighting_scheme' value 'calc w =
1/[\s^2^(Fo^2^)+(0.0946P)^2^+0.0238P] where P=(Fo^2^+2Fc^2^)/3' was
changed to 'calc'. New tag '_refine_ls_weighting_details' was
created. The value of the new tag was set to 'w =
1/[\s^2^(Fo^2^)+(0.0946P)^2^+0.0238P] where P=(Fo^2^+2Fc^2^)/3'.

Automatic conversion script
Id: cif_fix_values 3143 2015-03-26 13:38:13Z robertas 
;
_cod_original_cell_volume 669.7(2)
_cod_database_code 2004945

loop_
_symmetry_equiv_pos_as_xyz
'x, y, z'
'-x, -y, -z'

loop_
_atom_site_aniso_label
_atom_site_aniso_U_11
_atom_site_aniso_U_22
_atom_site_aniso_U_33
_atom_site_aniso_U_12
_atom_site_aniso_U_13
_atom_site_aniso_U_23
O1 0.0432(6) 0.0973(9) 0.0522(6) 0.0252(6) 0.0072(5) 0.0281(6)
O2 0.0907(10) 0.1366(14) 0.0565(7) 0.0362(9) 0.0065(7) 0.0541(8)
O3 0.0672(9) 0.1301(13) 0.0696(8) 0.0421(9) -0.0034(7) 0.0421(8)
N1 0.0501(7) 0.0562(7) 0.0562(7) 0.0112(6) -0.0085(6) 0.0237(6)
N2 0.0373(6) 0.0449(6) 0.0339(5) 0.0138(5) -0.0023(4) 0.0114(5)
N3 0.0407(6) 0.0426(6) 0.0364(6) 0.0129(5) -0.0056(5) 0.0092(4)
N4 0.0632(9) 0.0631(8) 0.0395(6) 0.0157(7) -0.0066(6) 0.0156(6)
C1 0.0435(7) 0.0517(8) 0.0443(7) 0.0102(6) -0.0008(6) 0.0208(6)
C2 0.0700(10) 0.0483(8) 0.0426(8) 0.0089(7) -0.0122(7) 0.0168(6)
C3 0.0776(12) 0.0592(9) 0.0374(7) 0.0121(8) 0.0059(7) 0.0178(6)
C4 0.0584(9) 0.0564(9) 0.0411(7) 0.0132(7) 0.0076(7) 0.0121(6)
C5 0.0439(7) 0.0374(6) 0.0328(6) 0.0069(5) -0.0027(5) 0.0059(5)
C6 0.0392(7) 0.0452(7) 0.0340(6) 0.0106(5) -0.0013(5) 0.0067(5)
C7 0.0413(7) 0.0424(7) 0.0386(7) 0.0111(6) -0.0018(5) 0.0097(5)
C8 0.0414(7) 0.0362(6) 0.0356(6) 0.0081(5) -0.0035(5) 0.0060(5)
C9 0.0454(7) 0.0502(8) 0.0388(7) 0.0112(6) 0.0049(6) 0.0158(6)
C10 0.0395(7) 0.0530(8) 0.0454(7) 0.0137(6) 0.0005(6) 0.0124(6)
C11 0.0499(8) 0.0415(7) 0.0334(6) 0.0112(6) -0.0067(5) 0.0080(5)
C12 0.0546(9) 0.0569(8) 0.0344(7) 0.0150(7) 0.0073(6) 0.0128(6)
C13 0.0448(8) 0.0541(8) 0.0416(7) 0.0160(6) 0.0053(6) 0.0112(6)
O1W 0.0401(6) 0.0853(9) 0.0635(8) 0.0205(6) 0.0051(5) 0.0252(7)

loop_
_atom_site_label
_atom_site_occupancy
_atom_site_fract_x
_atom_site_fract_y
_atom_site_fract_z
_atom_site_U_iso_or_equiv
_atom_site_thermal_displace_type
_atom_site_calc_flag
_atom_site_type_symbol
O1 1 .7752(2) .2829(2) .38998(9) .0626(4) Uani d O
O2 1 .8515(3) -0.2510(2) 1.03387(11) .0916(5) Uani d O
O3 1 1.1264(2) -0.2490(2) .94209(11) .0867(5) Uani d O
N1 1 .1535(2) .5304(2) .27664(11) .0533(3) Uani d N
N2 1 .4940(2) .25626(13) .49092(9) .0381(3) Uani d N
N3 1 .6097(2) .17162(13) .56121(8) .0396(3) Uani d N
N4 1 .9452(2) -0.2174(2) .95489(10) .0547(4) Uani d N
C1 1 .2637(2) .4455(2) .34451(12) .0456(3) Uani d C
C2 1 .2484(3) .5738(2) .18923(12) .0532(4) Uani d C
C3 1 .4507(3) .5396(2) .16849(12) .0571(4) Uani d C
C4 1 .5648(3) .4544(2) .24043(12) .0512(4) Uani d C
C5 1 .4675(2) .4041(2) .32992(10) .0379(3) Uani d C
C6 1 .5931(2) .3098(2) .40571(10) .0392(3) Uani d C
C7 1 .5154(2) .1229(2) .64125(11) .0403(3) Uani d C
C8 1 .6289(2) .0335(2) .72032(10) .0376(3) Uani d C
C9 1 .8316(2) -.0167(2) .70431(11) .0439(3) Uani d C
C10 1 .9354(2) -.0995(2) .78060(12) .0453(3) Uani d C
C11 1 .8340(2) -0.1323(2) .87240(10) .0413(3) Uani d C
C12 1 .6328(2) -.0896(2) .88944(11) .0478(4) Uani d C
C13 1 .5307(2) -.0048(2) .81285(12) .0461(4) Uani d C
O1W 1 .0854(2) .2829(2) .56506(12) .0616(4) Uani d O
H2N 1 .359(3) .266(2) .5072(15) .055(5) Uiso d H
H1 1 .195(3) .420(2) .4047(16) .066(5) Uiso d H
H2 1 .160(3) .634(2) .1451(16) .066(5) Uiso d H
H3 1 .514(4) .571(3) .1051(19) .089(7) Uiso d H
H4 1 .716(3) .436(2) .2293(15) .060(5) Uiso d H
H7 1 .359(3) .139(2) .6502(16) .066(5) Uiso d H
H9 1 .899(3) .002(2) .6405(15) .054(5) Uiso d H
H10 1 1.063(3) -0.135(2) .7687(15) .058(5) Uiso d H
H12 1 .561(3) -0.116(2) .9480(15) .058(5) Uiso d H
H13 1 .392(3) .025(2) .8225(15) .060(5) Uiso d H
H1W 1 -.027(4) .258(3) .529(2) .086(7) Uiso d H
H2W 1 .050(5) .344(4) .617(3) .126(11) Uiso d H

loop_
_atom_type_symbol
_atom_type_description
_atom_type_scat_dispersion_real
_atom_type_scat_dispersion_imag
_atom_type_scat_source
C C 0.0033 0.0016 'International Tables Vol C Tables 4.2.6.8 and 6.1.1.4'
H H 0.0000 0.0000 'International Tables Vol C Tables 4.2.6.8 and 6.1.1.4'
N N 0.0061 0.0033 'International Tables Vol C Tables 4.2.6.8 and 6.1.1.4'
O O 0.0106 0.0060 'International Tables Vol C Tables 4.2.6.8 and 6.1.1.4'

loop_
_geom_angle_atom_site_label_1
_geom_angle_atom_site_label_2
_geom_angle_atom_site_label_3
_geom_angle
_geom_angle_publ_flag
C2 N1 C1 117.11(14) ?
C6 N2 N3 117.07(11) yes
C7 N3 N2 116.51(12) yes
O3 N4 O2 123.13(14) ?
O3 N4 C11 118.56(13) ?
O2 N4 C11 118.30(14) ?
N1 C1 C5 123.73(14) ?
N1 C2 C3 123.33(14) ?
C2 C3 C4 119.07(15) ?
C5 C4 C3 118.53(15) ?
C1 C5 C4 118.18(13) ?
C1 C5 C6 124.25(12) ?
C4 C5 C6 117.56(13) ?
O1 C6 N2 122.28(12) yes
O1 C6 C5 120.70(13) yes
N2 C6 C5 117.02(12) yes
N3 C7 C8 119.70(13) yes
C13 C8 C9 119.09(12) ?
C13 C8 C7 119.14(12) ?
C9 C8 C7 121.76(12) ?
C10 C9 C8 120.50(13) ?
C9 C10 C11 118.59(13) ?
C12 C11 C10 122.62(12) ?
C12 C11 N4 118.51(13) ?
C10 C11 N4 118.87(13) ?
C11 C12 C13 118.27(13) ?
C12 C13 C8 120.86(14) ?

loop_
_geom_bond_atom_site_label_1
_geom_bond_atom_site_label_2
_geom_bond_distance
_geom_bond_publ_flag
O1 C6 1.217(2) yes
O2 N4 1.221(2) yes
O3 N4 1.214(2) yes
N1 C2 1.338(2) no
N1 C1 1.339(2) no
N2 C6 1.358(2) yes
N2 N3 1.3764(15) yes
N3 C7 1.274(2) yes
N4 C11 1.468(2) yes
C1 C5 1.379(2) no
C2 C3 1.368(3) no
C3 C4 1.388(2) no
C4 C5 1.387(2) no
C5 C6 1.501(2) yes
C7 C8 1.466(2) yes
C8 C13 1.391(2) no
C8 C9 1.396(2) no
C9 C10 1.381(2) no
C10 C11 1.381(2) no
C11 C12 1.371(2) no
C12 C13 1.387(2) no

loop_
_cod_related_entry_id
_cod_related_entry_database
_cod_related_entry_code
1 ChemSpider 21186881
